data_4316230
loop_
_publ_author_name
'Yu-Rong Qin'
'Qin-Yu Zhu'
'Li-Bin Huo'
'Zheng Shi'
'Guo-Qing Bian'
'Jie Dai'

_publ_section_title
;
 Tetrathiafulvalene-Tetracarboxylate: An Intriguing Building Block with
 Versatility in Coordination Structures and Redox Properties
;
_journal_name_full 'Inorganic Chemistry'
_journal_page_first 7372
_journal_page_last 7381
_journal_paper_doi 10.1021/ic100546r
_journal_volume 49
_journal_year 2010
_chemical_formula_moiety 'C15 H8 Mn N2 O4 S2, H2 O'
_chemical_formula_sum 'C15 H10 Mn N2 O5 S2'
_chemical_formula_weight 417.29
_chemical_name_systematic
; 
 ? 
;
_space_group_IT_number 15
_symmetry_cell_setting monoclinic
_symmetry_space_group_name_Hall '-C 2yc'
_symmetry_space_group_name_H-M 'C 1 2/c 1'
_atom_sites_solution_hydrogens geom
_atom_sites_solution_primary direct
_atom_sites_solution_secondary difmap
_audit_creation_method SHELXL-97
_cell_angle_alpha 90.00
_cell_angle_beta 125.049(3)
_cell_angle_gamma 90.00
_cell_formula_units_Z 8
_cell_length_a 24.472(4)
_cell_length_b 10.4173(14)
_cell_length_c 16.127(3)
_cell_measurement_reflns_used 6630
_cell_measurement_temperature 223(2)
_cell_measurement_theta_max 25.0
_cell_measurement_theta_min 3.0067
_cell_volume 3365.8(10)
_computing_structure_refinement 'SHELXL-97 (Sheldrick, 1997)'
_computing_structure_solution 'SHELXS-97 (Sheldrick, 1990)'
_diffrn_ambient_temperature 223(2)
_diffrn_detector_area_resol_mean 14.63
_diffrn_measured_fraction_theta_full 0.993
_diffrn_measured_fraction_theta_max 0.993
_diffrn_measurement_device_type 'Rigaku Mercury'
_diffrn_measurement_method \w
_diffrn_radiation_monochromator graphite
_diffrn_radiation_source 'fine-focus sealed tube'
_diffrn_radiation_type MoK\a
_diffrn_radiation_wavelength 0.71075
_diffrn_reflns_av_R_equivalents 0.0513
_diffrn_reflns_av_sigmaI/netI 0.0620
_diffrn_reflns_limit_h_max 24
_diffrn_reflns_limit_h_min -29
_diffrn_reflns_limit_k_max 12
_diffrn_reflns_limit_k_min -12
_diffrn_reflns_limit_l_max 19
_diffrn_reflns_limit_l_min -16
_diffrn_reflns_number 8167
_diffrn_reflns_theta_full 25.00
_diffrn_reflns_theta_max 25.00
_diffrn_reflns_theta_min 3.09
_exptl_absorpt_coefficient_mu 1.053
_exptl_absorpt_correction_T_max 0.949
_exptl_absorpt_correction_T_min 0.859
_exptl_absorpt_correction_type multi-scan
_exptl_absorpt_process_details 'Jacobson, R. (1998) Private communication'
_exptl_crystal_colour Red
_exptl_crystal_density_diffrn 1.576
_exptl_crystal_density_method 'not measured'
_exptl_crystal_description Block
_exptl_crystal_F_000 1608
_exptl_crystal_size_max 0.20
_exptl_crystal_size_mid 0.12
_exptl_crystal_size_min 0.05
_refine_diff_density_max 0.953
_refine_diff_density_min -0.638
_refine_diff_density_rms 0.092
_refine_ls_extinction_method none
_refine_ls_goodness_of_fit_ref 1.090
_refine_ls_hydrogen_treatment constr
_refine_ls_matrix_type full
_refine_ls_number_parameters 210
_refine_ls_number_reflns 2948
_refine_ls_number_restraints 51
_refine_ls_restrained_S_all 1.123
_refine_ls_R_factor_all 0.1004
_refine_ls_R_factor_gt 0.0685
_refine_ls_shift/su_max 0.000
_refine_ls_shift/su_mean 0.000
_refine_ls_structure_factor_coef Fsqd
_refine_ls_weighting_details 'calc w=1/[\s^2^(Fo^2^)+(0.0050P)^2^+31.9553P] where P=(Fo^2^+2Fc^2^)/3'
_refine_ls_weighting_scheme calc
_refine_ls_wR_factor_gt 0.1176
_refine_ls_wR_factor_ref 0.1300
_reflns_number_gt 2155
_reflns_number_total 2948
_reflns_threshold_expression >2sigma(I)
_cod_data_source_file ic100546r_si_002_2.cif
_cod_data_source_block 2
_cod_original_cell_volume 3365.8(9)
_cod_original_sg_symbol_H-M 'C 2/c'
_cod_database_code 4316230

loop_
_symmetry_equiv_pos_as_xyz
'x, y, z'
'-x, y, -z+1/2'
'x+1/2, y+1/2, z'
'-x+1/2, y+1/2, -z+1/2'
'-x, -y, -z'
'x, -y, z-1/2'
'-x+1/2, -y+1/2, -z'
'x+1/2, -y+1/2, z-1/2'

loop_
_atom_site_label
_atom_site_type_symbol
_atom_site_fract_x
_atom_site_fract_y
_atom_site_fract_z
_atom_site_U_iso_or_equiv
_atom_site_adp_type
_atom_site_occupancy
_atom_site_symmetry_multiplicity
_atom_site_calc_flag
_atom_site_refinement_flags
_atom_site_disorder_assembly
_atom_site_disorder_group
Mn1 Mn 0.51691(4) 0.35141(8) 0.61740(7) 0.0313(3) Uani 1 1 d . . .
N1 N 0.4340(3) 0.2409(5) 0.4795(4) 0.0504(15) Uani 1 1 d . . .
N2 N 0.5309(3) 0.1418(6) 0.6585(5) 0.0592(17) Uani 1 1 d . . .
C1 C 0.3771(3) 0.6051(5) 0.5286(4) 0.0321(13) Uani 1 1 d . . .
C2 C 0.3707(3) 0.5425(5) 0.5949(4) 0.0322(13) Uani 1 1 d . . .
C3 C 0.2753(3) 0.7107(6) 0.5116(5) 0.0423(15) Uani 1 1 d . . .
C4 C 0.4304(3) 0.5978(5) 0.5088(5) 0.0321(13) Uani 1 1 d . . .
C5 C 0.4090(3) 0.4321(5) 0.6644(5) 0.0345(14) Uani 1 1 d . . .
C6 C 0.5836(5) 0.0954(8) 0.7452(7) 0.090(3) Uani 1 1 d U . .
H6 H 0.6158 0.1533 0.7931 0.108 Uiso 1 1 calc R . .
C7 C 0.5931(7) -0.0382(10) 0.7682(9) 0.116(4) Uani 1 1 d U . .
H7 H 0.6306 -0.0703 0.8292 0.139 Uiso 1 1 calc R . .
C8 C 0.5436(7) -0.1170(10) 0.6953(10) 0.117(4) Uani 1 1 d U . .
H8 H 0.5477 -0.2060 0.7069 0.140 Uiso 1 1 calc R . .
C9 C 0.4883(6) -0.0713(8) 0.6058(8) 0.100(3) Uani 1 1 d U . .
H9 H 0.4550 -0.1271 0.5572 0.120 Uiso 1 1 calc R . .
C10 C 0.4837(5) 0.0611(7) 0.5901(7) 0.076(3) Uani 1 1 d U . .
C11 C 0.3839(4) 0.2998(9) 0.3959(6) 0.067(2) Uani 1 1 d U . .
H11 H 0.3902 0.3842 0.3822 0.080 Uiso 1 1 calc R . .
C15 C 0.4271(5) 0.1199(7) 0.4977(6) 0.072(2) Uani 1 1 d U . .
O1 O 0.48541(19) 0.5459(4) 0.5738(3) 0.0371(10) Uani 1 1 d . . .
O2 O 0.41603(19) 0.6513(4) 0.4294(3) 0.0406(10) Uani 1 1 d . . .
O3 O 0.4396(2) 0.3568(4) 0.6447(3) 0.0402(10) Uani 1 1 d . . .
O4 O 0.4036(2) 0.4207(4) 0.7377(3) 0.0414(10) Uani 1 1 d . . .
S1 S 0.31637(8) 0.72077(17) 0.45145(14) 0.0470(5) Uani 1 1 d . . .
S2 S 0.30589(9) 0.59104(17) 0.60466(15) 0.0512(5) Uani 1 1 d . . .
C13 C 0.3164(7) 0.1172(13) 0.3497(10) 0.137(4) Uiso 1 1 d U . .
H13 H 0.2747 0.0767 0.3080 0.164 Uiso 1 1 calc R . .
C14 C 0.3696(6) 0.0508(13) 0.4303(9) 0.127(4) Uiso 1 1 d U . .
H14 H 0.3668 -0.0377 0.4389 0.152 Uiso 1 1 calc R . .
C12 C 0.3242(5) 0.2410(10) 0.3303(7) 0.110(4) Uani 1 1 d U . .
H12 H 0.2892 0.2846 0.2732 0.132 Uiso 1 1 calc R . .
O5 O 0.2405(5) 0.3008(10) 0.4261(7) 0.39(2) Uiso 0.50 1 d PR . .
O5A O 0.2032(5) 0.2817(10) 0.3016(7) 0.48(3) Uiso 0.50 1 d PR . .

loop_
_atom_site_aniso_label
_atom_site_aniso_U_11
_atom_site_aniso_U_22
_atom_site_aniso_U_33
_atom_site_aniso_U_23
_atom_site_aniso_U_13
_atom_site_aniso_U_12
Mn1 0.0371(5) 0.0312(5) 0.0367(5) 0.0018(4) 0.0277(4) 0.0053(4)
N1 0.076(4) 0.042(3) 0.053(4) -0.013(3) 0.049(3) -0.017(3)
N2 0.099(5) 0.039(3) 0.059(4) 0.011(3) 0.057(4) 0.018(4)
C1 0.035(3) 0.028(3) 0.040(3) -0.001(3) 0.025(3) 0.004(3)
C2 0.029(3) 0.035(3) 0.039(3) -0.001(3) 0.023(3) 0.003(3)
C3 0.040(3) 0.045(4) 0.057(4) 0.009(3) 0.036(3) 0.007(3)
C4 0.037(3) 0.028(3) 0.043(4) -0.004(3) 0.029(3) 0.000(3)
C5 0.033(3) 0.034(3) 0.042(3) 0.000(3) 0.025(3) -0.002(3)
C6 0.142(8) 0.066(5) 0.096(7) 0.036(5) 0.088(7) 0.049(6)
C7 0.185(10) 0.078(6) 0.116(8) 0.045(6) 0.104(7) 0.062(7)
C8 0.221(11) 0.054(6) 0.145(9) 0.028(5) 0.145(8) 0.041(6)
C9 0.201(9) 0.037(4) 0.116(7) 0.004(5) 0.122(7) 0.007(6)
C10 0.161(8) 0.031(4) 0.096(6) -0.010(4) 0.109(6) -0.012(5)
C11 0.073(5) 0.083(6) 0.051(5) -0.014(4) 0.040(4) -0.028(5)
C15 0.117(7) 0.057(5) 0.058(5) -0.018(4) 0.060(5) -0.043(5)
O1 0.038(2) 0.033(2) 0.052(3) 0.008(2) 0.033(2) 0.0059(19)
O2 0.047(2) 0.049(3) 0.044(2) 0.015(2) 0.037(2) 0.016(2)
O3 0.050(2) 0.034(2) 0.058(3) 0.006(2) 0.043(2) 0.011(2)
O4 0.039(2) 0.062(3) 0.038(2) 0.006(2) 0.030(2) 0.005(2)
S1 0.0446(9) 0.0548(10) 0.0629(11) 0.0234(9) 0.0433(9) 0.0205(8)
S2 0.0527(10) 0.0576(11) 0.0728(12) 0.0244(10) 0.0532(10) 0.0229(9)
C12 0.104(7) 0.125(8) 0.070(6) 0.016(6) 0.032(5) -0.045(6)

loop_
_atom_type_symbol
_atom_type_description
_atom_type_scat_dispersion_real
_atom_type_scat_dispersion_imag
_atom_type_scat_source
C C 0.0033 0.0016 'International Tables Vol C Tables 4.2.6.8 and 6.1.1.4'
H H 0.0000 0.0000 'International Tables Vol C Tables 4.2.6.8 and 6.1.1.4'
N N 0.0061 0.0033 'International Tables Vol C Tables 4.2.6.8 and 6.1.1.4'
O O 0.0106 0.0060 'International Tables Vol C Tables 4.2.6.8 and 6.1.1.4'
Mn Mn 0.3368 0.7283 'International Tables Vol C Tables 4.2.6.8 and 6.1.1.4'
S S 0.1246 0.1234 'International Tables Vol C Tables 4.2.6.8 and 6.1.1.4'

loop_
_geom_angle_atom_site_label_1
_geom_angle_atom_site_label_2
_geom_angle_atom_site_label_3
_geom_angle
_geom_angle_site_symmetry_1
_geom_angle_site_symmetry_3
_geom_angle_publ_flag
O4 Mn1 O1 88.25(16) 2_656 . ?
O4 Mn1 O2 89.37(16) 2_656 5_666 ?
O1 Mn1 O2 95.73(15) . 5_666 ?
O4 Mn1 O3 97.01(15) 2_656 . ?
O1 Mn1 O3 81.43(15) . . ?
O2 Mn1 O3 172.91(16) 5_666 . ?
O4 Mn1 N2 96.7(2) 2_656 . ?
O1 Mn1 N2 169.0(2) . . ?
O2 Mn1 N2 94.15(19) 5_666 . ?
O3 Mn1 N2 88.20(19) . . ?
O4 Mn1 N1 168.59(19) 2_656 . ?
O1 Mn1 N1 101.94(19) . . ?
O2 Mn1 N1 94.64(18) 5_666 . ?
O3 Mn1 N1 79.67(18) . . ?
N2 Mn1 N1 72.4(2) . . ?
C15 N1 C11 119.8(7) . . ?
C15 N1 Mn1 114.8(5) . . ?
C11 N1 Mn1 122.4(5) . . ?
C6 N2 C10 119.5(7) . . ?
C6 N2 Mn1 123.6(6) . . ?
C10 N2 Mn1 116.9(5) . . ?
C2 C1 C4 131.1(5) . . ?
C2 C1 S1 117.4(4) . . ?
C4 C1 S1 111.5(4) . . ?
C1 C2 C5 131.4(5) . . ?
C1 C2 S2 117.3(4) . . ?
C5 C2 S2 111.3(4) . . ?
C3 C3 S2 122.9(7) 7_566 . ?
C3 C3 S1 122.5(7) 7_566 . ?
S2 C3 S1 114.6(3) . . ?
O2 C4 O1 125.6(5) . . ?
O2 C4 C1 115.2(5) . . ?
O1 C4 C1 119.0(5) . . ?
O3 C5 O4 125.4(6) . . ?
O3 C5 C2 120.1(5) . . ?
O4 C5 C2 114.4(5) . . ?
N2 C6 C7 122.9(11) . . ?
N2 C6 H6 118.6 . . ?
C7 C6 H6 118.6 . . ?
C8 C7 C6 115.3(11) . . ?
C8 C7 H7 122.3 . . ?
C6 C7 H7 122.3 . . ?
C7 C8 C9 122.9(10) . . ?
C7 C8 H8 118.5 . . ?
C9 C8 H8 118.5 . . ?
C8 C9 C10 117.4(11) . . ?
C8 C9 H9 121.3 . . ?
C10 C9 H9 121.3 . . ?
N2 C10 C9 122.0(10) . . ?
N2 C10 C15 116.1(6) . . ?
C9 C10 C15 121.9(9) . . ?
N1 C11 C12 121.9(8) . . ?
N1 C11 H11 119.0 . . ?
C12 C11 H11 119.0 . . ?
N1 C15 C14 121.4(10) . . ?
N1 C15 C10 117.1(7) . . ?
C14 C15 C10 121.5(9) . . ?
C4 O1 Mn1 133.8(4) . . ?
C4 O2 Mn1 122.0(4) . 5_666 ?
C5 O3 Mn1 142.0(4) . . ?
C5 O4 Mn1 122.3(4) . 2_656 ?
C3 S1 C1 95.0(3) . . ?
C3 S2 C2 95.3(3) . . ?
C12 C13 C14 120.4(13) . . ?
C12 C13 H13 119.8 . . ?
C14 C13 H13 119.8 . . ?
C13 C14 C15 117.4(12) . . ?
C13 C14 H14 121.3 . . ?
C15 C14 H14 121.3 . . ?
C11 C12 C13 118.4(11) . . ?
C11 C12 H12 120.8 . . ?
C13 C12 H12 120.8 . . ?

loop_
_geom_bond_atom_site_label_1
_geom_bond_atom_site_label_2
_geom_bond_distance
_geom_bond_site_symmetry_2
_geom_bond_publ_flag
Mn1 O4 2.131(4) 2_656 ?
Mn1 O1 2.138(4) . ?
Mn1 O2 2.165(4) 5_666 ?
Mn1 O3 2.175(4) . ?
Mn1 N2 2.250(6) . ?
Mn1 N1 2.281(6) . ?
N1 C15 1.328(9) . ?
N1 C11 1.342(9) . ?
N2 C6 1.334(10) . ?
N2 C10 1.340(10) . ?
C1 C2 1.336(8) . ?
C1 C4 1.511(7) . ?
C1 S1 1.757(6) . ?
C2 C5 1.500(8) . ?
C2 S2 1.756(5) . ?
C3 C3 1.345(11) 7_566 ?
C3 S2 1.754(6) . ?
C3 S1 1.756(6) . ?
C4 O2 1.247(7) . ?
C4 O1 1.258(7) . ?
C5 O3 1.245(7) . ?
C5 O4 1.270(7) . ?
C6 C7 1.425(12) . ?
C6 H6 0.9400 . ?
C7 C8 1.374(16) . ?
C7 H7 0.9400 . ?
C8 C9 1.378(15) . ?
C8 H8 0.9400 . ?
C9 C10 1.395(10) . ?
C9 H9 0.9400 . ?
C10 C15 1.464(12) . ?
C11 C12 1.362(11) . ?
C11 H11 0.9400 . ?
C15 C14 1.386(13) . ?
O2 Mn1 2.165(4) 5_666 ?
O4 Mn1 2.131(4) 2_656 ?
C13 C12 1.366(14) . ?
C13 C14 1.385(15) . ?
C13 H13 0.9400 . ?
C14 H14 0.9400 . ?
C12 H12 0.9400 . ?
O5 O5A 1.6719 . ?

loop_
_geom_torsion_atom_site_label_1
_geom_torsion_atom_site_label_2
_geom_torsion_atom_site_label_3
_geom_torsion_atom_site_label_4
_geom_torsion
_geom_torsion_site_symmetry_1
_geom_torsion_site_symmetry_2
_geom_torsion_site_symmetry_3
_geom_torsion_site_symmetry_4
_geom_torsion_publ_flag
O4 Mn1 N1 C15 -4.2(13) 2_656 . . . ?
O1 Mn1 N1 C15 -157.1(6) . . . . ?
O2 Mn1 N1 C15 106.1(6) 5_666 . . . ?
O3 Mn1 N1 C15 -78.2(6) . . . . ?
N2 Mn1 N1 C15 13.2(6) . . . . ?
O4 Mn1 N1 C11 156.3(8) 2_656 . . . ?
O1 Mn1 N1 C11 3.4(6) . . . . ?
O2 Mn1 N1 C11 -93.5(5) 5_666 . . . ?
O3 Mn1 N1 C11 82.3(5) . . . . ?
N2 Mn1 N1 C11 173.7(6) . . . . ?
O4 Mn1 N2 C6 -10.1(6) 2_656 . . . ?
O1 Mn1 N2 C6 -126.5(11) . . . . ?
O2 Mn1 N2 C6 79.7(6) 5_666 . . . ?
O3 Mn1 N2 C6 -107.0(6) . . . . ?
N1 Mn1 N2 C6 173.3(6) . . . . ?
O4 Mn1 N2 C10 171.1(5) 2_656 . . . ?
O1 Mn1 N2 C10 54.7(12) . . . . ?
O2 Mn1 N2 C10 -99.1(5) 5_666 . . . ?
O3 Mn1 N2 C10 74.2(5) . . . . ?
N1 Mn1 N2 C10 -5.5(5) . . . . ?
C4 C1 C2 C5 -8.4(11) . . . . ?
S1 C1 C2 C5 173.9(5) . . . . ?
C4 C1 C2 S2 173.0(5) . . . . ?
S1 C1 C2 S2 -4.8(6) . . . . ?
C2 C1 C4 O2 167.4(6) . . . . ?
S1 C1 C4 O2 -14.7(6) . . . . ?
C2 C1 C4 O1 -16.1(9) . . . . ?
S1 C1 C4 O1 161.7(4) . . . . ?
C1 C2 C5 O3 -24.0(10) . . . . ?
S2 C2 C5 O3 154.7(5) . . . . ?
C1 C2 C5 O4 159.9(6) . . . . ?
S2 C2 C5 O4 -21.4(6) . . . . ?
C10 N2 C6 C7 1.5(13) . . . . ?
Mn1 N2 C6 C7 -177.3(7) . . . . ?
N2 C6 C7 C8 -0.8(15) . . . . ?
C6 C7 C8 C9 -0.2(17) . . . . ?
C7 C8 C9 C10 0.4(16) . . . . ?
C6 N2 C10 C9 -1.2(12) . . . . ?
Mn1 N2 C10 C9 177.7(6) . . . . ?
C6 N2 C10 C15 179.1(7) . . . . ?
Mn1 N2 C10 C15 -2.1(9) . . . . ?
C8 C9 C10 N2 0.3(14) . . . . ?
C8 C9 C10 C15 180.0(9) . . . . ?
C15 N1 C11 C12 2.9(12) . . . . ?
Mn1 N1 C11 C12 -156.6(7) . . . . ?
C11 N1 C15 C14 2.2(13) . . . . ?
Mn1 N1 C15 C14 163.2(8) . . . . ?
C11 N1 C15 C10 179.9(7) . . . . ?
Mn1 N1 C15 C10 -19.1(9) . . . . ?
N2 C10 C15 N1 14.5(11) . . . . ?
C9 C10 C15 N1 -165.3(8) . . . . ?
N2 C10 C15 C14 -167.9(9) . . . . ?
C9 C10 C15 C14 12.4(14) . . . . ?
O2 C4 O1 Mn1 -109.2(6) . . . . ?
C1 C4 O1 Mn1 74.7(7) . . . . ?
O4 Mn1 O1 C4 -155.4(5) 2_656 . . . ?
O2 Mn1 O1 C4 115.5(5) 5_666 . . . ?
O3 Mn1 O1 C4 -58.0(5) . . . . ?
N2 Mn1 O1 C4 -38.3(13) . . . . ?
N1 Mn1 O1 C4 19.5(5) . . . . ?
O1 C4 O2 Mn1 5.7(8) . . . 5_666 ?
C1 C4 O2 Mn1 -178.1(3) . . . 5_666 ?
O4 C5 O3 Mn1 -126.5(6) . . . . ?
C2 C5 O3 Mn1 57.7(9) . . . . ?
O4 Mn1 O3 C5 62.2(7) 2_656 . . . ?
O1 Mn1 O3 C5 -24.9(7) . . . . ?
O2 Mn1 O3 C5 -91.8(15) 5_666 . . . ?
N2 Mn1 O3 C5 158.8(7) . . . . ?
N1 Mn1 O3 C5 -128.8(7) . . . . ?
O3 C5 O4 Mn1 37.4(8) . . . 2_656 ?
C2 C5 O4 Mn1 -146.7(4) . . . 2_656 ?
C3 C3 S1 C1 174.4(8) 7_566 . . . ?
S2 C3 S1 C1 -5.0(4) . . . . ?
C2 C1 S1 C3 5.9(5) . . . . ?
C4 C1 S1 C3 -172.3(4) . . . . ?
C3 C3 S2 C2 -176.3(8) 7_566 . . . ?
S1 C3 S2 C2 3.1(4) . . . . ?
C1 C2 S2 C3 1.0(5) . . . . ?
C5 C2 S2 C3 -177.9(4) . . . . ?
C12 C13 C14 C15 9.0(19) . . . . ?
N1 C15 C14 C13 -8.0(16) . . . . ?
C10 C15 C14 C13 174.4(10) . . . . ?
N1 C11 C12 C13 -1.9(16) . . . . ?
C14 C13 C12 C11 -4.3(19) . . . . ?
